data_2011491
loop_
_publ_author_name
'Benabad, Aicha'
'Bakhous, Karima'
'Cherkaoui, Fatima'
'Holt, Elizabeth M.'

_publ_section_title
;
Bismuth(V) iron(III) tris(phosphate) oxide
;
_journal_name_full 'Acta Crystallographica, Section C'
_journal_page_first 1292
_journal_page_last 1293
_journal_paper_doi 10.1107/S010827010000977X
_journal_volume 56
_journal_year 2000
_chemical_formula_moiety 'Bi0.4 Fe3 O (PO4)3'
_chemical_formula_structural 'Bi0.4 Fe3 O (PO4)3'
_chemical_formula_sum 'Bi0.4 Fe3 O13 P3'
_chemical_formula_weight 552.04
_chemical_name_common 'Bismuth(V)iron(III) oxophosphate'
_space_group_IT_number 11
_symmetry_cell_setting monoclinic
_symmetry_space_group_name_Hall '-P 2yb'
_symmetry_space_group_name_H-M 'P 1 21/m 1'
_cell_angle_alpha 90.00
_cell_angle_beta 100.110(10)
_cell_angle_gamma 90.00
_cell_formula_units_Z 2
_cell_length_a 7.4960(10)
_cell_length_b 6.3080(10)
_cell_length_c 10.125(2)
_cell_measurement_temperature 293(2)
_cell_volume 471.32(13)
_diffrn_ambient_temperature 293(2)
_exptl_crystal_density_diffrn 3.890
_cod_original_sg_symbol_H-M 'P 21/m'
_cod_database_code 2011491

loop_
_symmetry_equiv_pos_as_xyz
'x, y, z'
'-x, y+1/2, -z'
'-x, -y, -z'
'x, -y-1/2, z'

loop_
_atom_site_label
_atom_site_fract_x
_atom_site_fract_y
_atom_site_fract_z
_atom_site_U_iso_or_equiv
_atom_site_adp_type
_atom_site_calc_flag
_atom_site_refinement_flags
_atom_site_occupancy
_atom_site_disorder_assembly
_atom_site_disorder_group
_atom_site_type_symbol
Bi1 .6591(2) 0.25 .19371(15) .0114(5) Uani d SP .40(3) . . Bi
Fe1 0 0 0 .0070(4) Uani d S 1 . . Fe
Fe2 .6496(2) 0.25 -.20185(16) .0060(4) Uani d S 1 . . Fe
Fe3 .2143(2) 0.25 -.43654(16) .0081(4) Uani d S 1 . . Fe
O1 .8762(11) 0.25 -.0928(7) .0088(16) Uani d S 1 . . O
P1 .7834(4) 0.25 .5116(3) .0072(6) Uani d S 1 . . P
O11 .9749(10) 0.25 .5901(8) .0120(18) Uani d S 1 . . O
O12 .6511(11) 0.25 .6076(8) .0129(18) Uani d S 1 . . O
O13 .7512(8) 0.0608(9) .4154(5) .0113(12) Uani d . 1 . . O
P2 .3173(4) 0.25 -.1129(3) .0061(6) Uani d S 1 . . P
O21 .3585(10) 0.25 -.2563(7) .0060(15) Uani d S 1 . . O
O22 .5078(11) 0.25 -.0310(7) .0091(16) Uani d S 1 . . O
O23 .2109(7) 0.0486(9) -.0936(5) .0088(12) Uani d . 1 . . O
P3 .2634(4) 0.25 .2394(3) .0064(6) Uani d S 1 . . P
O31 .2150(12) 0.25 .3744(8) .0161(19) Uani d S 1 . . O
O32 .0829(10) 0.25 .1343(7) .0083(16) Uani d S 1 . . O
O33 .3797(7) 0.4374(9) .2129(5) .0093(12) Uani d . 1 . . O

loop_
_atom_site_aniso_label
_atom_site_aniso_U_11
_atom_site_aniso_U_22
_atom_site_aniso_U_33
_atom_site_aniso_U_12
_atom_site_aniso_U_13
_atom_site_aniso_U_23
Bi1 .0118(8) .0106(9) .0121(8) 0 .0033(6) 0
Fe1 .0078(7) .0038(7) .0098(8) -.0015(6) .0030(6) -.0002(6)
Fe2 .0051(7) .0052(8) .0078(7) 0 .0018(6) 0
Fe3 .0107(8) .0064(8) .0074(8) 0 .0020(6) 0
O1 .013(4) .008(4) .003(3) 0 -.004(3) 0
P1 .0109(13) .0045(13) .0075(13) 0 .0051(11) 0
O11 .009(4) .015(5) .011(4) 0 -.002(3) 0
O12 .010(4) .021(5) .008(4) 0 .001(3) 0
O13 .020(3) .005(3) .009(3) .002(2) .003(2) .002(2)
P2 .0074(12) .0049(13) .0076(13) 0 .0059(10) 0
O21 .002(3) .010(4) .006(3) 0 .000(3) 0
O22 .013(4) .011(4) .002(3) 0 -.001(3) 0
O23 .011(3) .006(3) .011(3) .002(2) .004(2) .002(2)
P3 .0091(13) .0039(13) .0064(13) 0 .0023(10) 0
O31 .022(4) .020(5) .008(4) 0 .006(3) 0
O32 .022(3) .020(4) .007(4) 0 .006(3) 0
O33 .010(3) .005(3) .013(3) .000(2) .003(2) .001(2)

loop_
_geom_bond_atom_site_label_1
_geom_bond_atom_site_label_2
_geom_bond_site_symmetry_2
_geom_bond_distance
_geom_bond_publ_flag
Bi1 O22 . 2.357(7) yes
Bi1 O23 2_655 2.423(6) yes
Bi1 O23 3_655 2.423(6) no
Bi1 O33 4_565 2.442(6) yes
Bi1 O33 . 2.442(6) no
Bi1 O13 4_565 2.529(6) yes
Bi1 O13 . 2.529(6) no
Bi1 Fe1 2_655 3.8243(14) n
Fe1 O1 3_655 1.981(4) no
Fe1 O1 1_455 1.981(4) yes
Fe1 O23 3 2.005(5) no
Fe1 O23 . 2.005(5) yes
Fe1 O32 . 2.104(5) yes
Fe1 O32 3 2.104(5) no
Fe1 Fe1 2 3.1540(5) yes
Fe1 Fe1 2_545 3.1540(5) no
Fe2 O1 . 1.857(8) yes
Fe2 O12 1_554 1.932(8) yes
Fe2 O33 3_665 1.985(6) yes
Fe2 O33 2_645 1.985(6) no
Fe2 O21 . 2.154(7) yes
Fe2 O22 . 2.183(8) yes
Fe2 Fe1 2_655 3.4175(14) n
Fe2 Fe1 1_655 3.4175(14) no
Fe3 O11 1_454 1.861(8) yes
Fe3 O31 1_554 1.915(8) yes
Fe3 O21 . 1.951(7) yes
Fe3 O13 2_655 1.984(6) yes
Fe3 O13 3_655 1.984(6) no
Fe3 Bi1 3_665 4.0093(14) n
P1 O12 . 1.506(8) yes
P1 O11 . 1.514(8) yes
P1 O13 . 1.532(6) yes
P1 O13 4_565 1.532(6) no
P2 O22 . 1.520(8) yes
P2 O23 . 1.531(6) yes
P2 O23 4_565 1.531(6) no
P2 O21 . 1.537(8) yes
P3 O31 . 1.475(8) yes
P3 O33 . 1.520(6) yes
P3 O33 4_565 1.520(6) no
P3 O32 . 1.568(8) yes

_cod_duplicate_entry 1100910
